data_7155251
loop_
_publ_author_name
'Huang, Qianwen'
'Zheng, Hanliang'
'Liu, Shuiyou'
'Kong, Lichun'
'Luo, Fang'
'Zhu, Gangguo'

_publ_section_title
;
 Direct access to 2-amino-5-azidomethylfurans through palladium-catalyzed
 azidative cycloisomerization of homoallenyl amides.
;
_journal_issue 36
_journal_name_full 'Organic &amp; biomolecular chemistry'
_journal_page_first 8557
_journal_page_last 8563
_journal_paper_doi 10.1039/c6ob01491g
_journal_volume 14
_journal_year 2016
_chemical_formula_sum 'C19 H24 N4 O3 S'
_chemical_formula_weight 388.48
_chemical_name_systematic
; 
 ? 
;
_space_group_IT_number 2
_symmetry_cell_setting triclinic
_symmetry_space_group_name_Hall '-P 1'
_symmetry_space_group_name_H-M 'P -1'
_atom_sites_solution_hydrogens geom
_atom_sites_solution_primary direct
_atom_sites_solution_secondary difmap
_audit_creation_method SHELXL-97
_audit_update_record
;
2016-06-06 deposited with the CCDC.
2016-08-15 downloaded from the CCDC.
;
_cell_angle_alpha 79.783(2)
_cell_angle_beta 77.825(2)
_cell_angle_gamma 78.013(2)
_cell_formula_units_Z 4
_cell_length_a 11.8249(4)
_cell_length_b 13.3798(4)
_cell_length_c 13.3981(5)
_cell_measurement_reflns_used 18555
_cell_measurement_temperature 296(2)
_cell_measurement_theta_max 25.426
_cell_measurement_theta_min 2.334
_cell_volume 2007.04(12)
_computing_cell_refinement 'Bruker XSCANS'
_computing_data_collection 'Bruker XSCANS'
_computing_data_reduction 'Bruker SHELXTL'
_computing_molecular_graphics 'Bruker SHELXTL'
_computing_publication_material 'Bruker SHELXTL'
_computing_structure_refinement 'SHELXL-97 (Sheldrick, 1997)'
_computing_structure_solution 'SHELXS-97 (Sheldrick, 1990)'
_diffrn_ambient_temperature 296(2)
_diffrn_measured_fraction_theta_full 0.993
_diffrn_measured_fraction_theta_max 0.993
_diffrn_measurement_device_type 'Bruker P4'
_diffrn_measurement_method '\w scans'
_diffrn_radiation_monochromator graphite
_diffrn_radiation_source 'fine-focus sealed tube'
_diffrn_radiation_type MoK\a
_diffrn_radiation_wavelength 0.71073
_diffrn_reflns_av_R_equivalents 0.0469
_diffrn_reflns_av_sigmaI/netI 0.0283
_diffrn_reflns_limit_h_max 15
_diffrn_reflns_limit_h_min -15
_diffrn_reflns_limit_k_max 17
_diffrn_reflns_limit_k_min -17
_diffrn_reflns_limit_l_max 17
_diffrn_reflns_limit_l_min -17
_diffrn_reflns_number 68136
_diffrn_reflns_theta_full 27.57
_diffrn_reflns_theta_max 27.57
_diffrn_reflns_theta_min 1.57
_exptl_absorpt_coefficient_mu 0.188
_exptl_absorpt_correction_T_max .963
_exptl_absorpt_correction_T_min .956
_exptl_absorpt_correction_type empirical
_exptl_absorpt_process_details SADAS
_exptl_crystal_colour COLORLESS
_exptl_crystal_density_diffrn 1.286
_exptl_crystal_density_method 'not measured'
_exptl_crystal_description BLOCK
_exptl_crystal_F_000 824
_exptl_crystal_size_max .3
_exptl_crystal_size_mid .2
_exptl_crystal_size_min .2
_refine_diff_density_max 0.316
_refine_diff_density_min -0.441
_refine_diff_density_rms 0.056
_refine_ls_extinction_method none
_refine_ls_goodness_of_fit_ref 1.020
_refine_ls_hydrogen_treatment mixed
_refine_ls_matrix_type full
_refine_ls_number_parameters 487
_refine_ls_number_reflns 9234
_refine_ls_number_restraints 15
_refine_ls_restrained_S_all 1.019
_refine_ls_R_factor_all 0.0680
_refine_ls_R_factor_gt 0.0475
_refine_ls_shift/su_max 0.004
_refine_ls_shift/su_mean 0.000
_refine_ls_structure_factor_coef Fsqd
_refine_ls_weighting_details 'calc w=1/[\s^2^(Fo^2^)+(0.0675P)^2^+0.9949P] where P=(Fo^2^+2Fc^2^)/3'
_refine_ls_weighting_scheme calc
_refine_ls_wR_factor_gt 0.1226
_refine_ls_wR_factor_ref 0.1427
_reflns_number_gt 7050
_reflns_number_total 9234
_reflns_threshold_expression >2sigma(I)
_cod_data_source_file c6ob01491g2.cif
_cod_data_source_block a
_cod_depositor_comments
;
The following automatic conversions were performed:

'_symmetry_cell_setting' value 'Triclinic' changed to 'triclinic'
according to
/usr/data/users/saulius/crontab/automatic-downloads/rss-feeds/RSC/lib/dictionaries/cif_core.dic
dictionary named 'cif_core.dic' version 2.4.2 from 2011-04-26.

'_exptl_absorpt_correction_type' value 'EMPIRICAL' changed to
'empirical' according to
/usr/data/users/saulius/crontab/automatic-downloads/rss-feeds/RSC/lib/dictionaries/cif_core.dic
dictionary named 'cif_core.dic' version 2.4.2 from 2011-04-26.

Automatic conversion script
Id: cif_fix_values 4268 2015-11-12 08:31:59Z antanas 

 Adding full bibliography for 7155251.cif.
;
_cod_original_sg_symbol_H-M P-1
_cod_database_code 7155251

loop_
_symmetry_equiv_pos_as_xyz
'x, y, z'
'-x, -y, -z'

loop_
_atom_site_label
_atom_site_type_symbol
_atom_site_fract_x
_atom_site_fract_y
_atom_site_fract_z
_atom_site_U_iso_or_equiv
_atom_site_adp_type
_atom_site_occupancy
_atom_site_symmetry_multiplicity
_atom_site_calc_flag
_atom_site_refinement_flags
S1 S 0.30202(4) 0.23332(3) 0.43371(4) 0.04002(13) Uani 1 1 d .
S2 S 0.18900(5) -0.17561(4) 0.56738(4) 0.04352(14) Uani 1 1 d .
C1 C 0.5229(2) 0.62852(19) 0.2883(2) 0.0624(6) Uani 1 1 d .
H1A H 0.5920 0.6548 0.2774 0.075 Uiso 1 1 calc R
C2 C 0.4335(2) 0.67827(18) 0.2366(2) 0.0606(6) Uani 1 1 d .
H2A H 0.4423 0.7384 0.1909 0.073 Uiso 1 1 calc R
C3 C 0.50983(19) 0.53977(19) 0.3560(2) 0.0582(6) Uani 1 1 d .
H3A H 0.5705 0.5059 0.3906 0.070 Uiso 1 1 calc R
C4 C 0.33056(19) 0.63926(16) 0.25237(16) 0.0473(5) Uani 1 1 d .
H4A H 0.2706 0.6733 0.2170 0.057 Uiso 1 1 calc R
C5 C 0.40654(17) 0.50057(16) 0.37299(17) 0.0459(5) Uani 1 1 d .
H5A H 0.3979 0.4411 0.4197 0.055 Uiso 1 1 calc R
C6 C 0.31583(15) 0.54952(13) 0.32063(14) 0.0334(4) Uani 1 1 d .
C7 C 0.20648(14) 0.50688(13) 0.33687(13) 0.0304(3) Uani 1 1 d .
C8 C 0.19768(14) 0.40632(13) 0.34273(13) 0.0313(3) Uani 1 1 d .
C9 C 0.08702(15) 0.56295(13) 0.35272(13) 0.0318(3) Uani 1 1 d .
C10 C 0.01659(15) 0.49150(13) 0.36852(13) 0.0327(4) Uani 1 1 d .
C11 C 0.04785(18) 0.67651(14) 0.35592(18) 0.0468(5) Uani 1 1 d .
H11A H -0.0365 0.6926 0.3676 0.070 Uiso 1 1 calc R
H11B H 0.0790 0.7139 0.2914 0.070 Uiso 1 1 calc R
H11C H 0.0759 0.6957 0.4108 0.070 Uiso 1 1 calc R
C12 C -0.11242(16) 0.49751(16) 0.39073(15) 0.0407(4) Uani 1 1 d .
H12A H -0.1484 0.5607 0.4194 0.049 Uiso 1 1 calc R
H12B H -0.1313 0.4403 0.4429 0.049 Uiso 1 1 calc R
C13 C 0.1952(2) 0.15469(18) 0.4557(2) 0.0619(6) Uani 1 1 d .
H13A H 0.2042 0.1049 0.5159 0.093 Uiso 1 1 calc R
H13B H 0.2046 0.1195 0.3971 0.093 Uiso 1 1 calc R
H13C H 0.1184 0.1965 0.4661 0.093 Uiso 1 1 calc R
C14 C 0.31766(16) 0.28277(15) 0.22548(15) 0.0401(4) Uani 1 1 d .
H14A H 0.3761 0.2193 0.2310 0.048 Uiso 1 1 calc R
C15 C 0.3763(2) 0.3634(2) 0.14930(17) 0.0582(6) Uani 1 1 d .
H15A H 0.4429 0.3752 0.1744 0.070 Uiso 1 1 calc R
H15B H 0.3210 0.4279 0.1440 0.070 Uiso 1 1 calc R
C16 C 0.2167(2) 0.2590(2) 0.18531(18) 0.0612(6) Uani 1 1 d .
H16A H 0.1570 0.3205 0.1795 0.073 Uiso 1 1 calc R
H16B H 0.1816 0.2060 0.2336 0.073 Uiso 1 1 calc R
C17 C 0.4182(3) 0.3290(3) 0.0426(2) 0.0792(9) Uani 1 1 d .
H17A H 0.4496 0.3842 -0.0054 0.095 Uiso 1 1 calc R
H17B H 0.4808 0.2695 0.0462 0.095 Uiso 1 1 calc R
C18 C 0.2601(3) 0.2222(3) 0.0799(2) 0.0745(8) Uani 1 1 d .
H18A H 0.3152 0.1577 0.0868 0.089 Uiso 1 1 calc R
H18B H 0.1941 0.2098 0.0543 0.089 Uiso 1 1 calc R
C19 C 0.3195(3) 0.3017(3) 0.0037(2) 0.0806(9) Uani 1 1 d .
H19A H 0.3504 0.2749 -0.0612 0.097 Uiso 1 1 calc R
H19B H 0.2620 0.3635 -0.0089 0.097 Uiso 1 1 calc R
C20 C -0.21721(19) 0.07194(18) 0.84263(19) 0.0544(5) Uani 1 1 d .
H20A H -0.2981 0.0812 0.8658 0.065 Uiso 1 1 calc R
C21 C -0.1432(2) 0.0798(2) 0.90681(18) 0.0563(6) Uani 1 1 d .
H21A H -0.1743 0.0948 0.9734 0.068 Uiso 1 1 calc R
C22 C -0.17052(18) 0.05034(17) 0.74386(17) 0.0491(5) Uani 1 1 d .
H22A H -0.2203 0.0463 0.7001 0.059 Uiso 1 1 calc R
C23 C -0.05026(17) 0.03468(15) 0.70933(15) 0.0401(4) Uani 1 1 d .
H23A H -0.0198 0.0197 0.6427 0.048 Uiso 1 1 calc R
C24 C -0.02267(18) 0.06544(16) 0.87232(15) 0.0446(4) Uani 1 1 d .
H24A H 0.0265 0.0721 0.9156 0.054 Uiso 1 1 calc R
C25 C 0.02559(15) 0.04119(13) 0.77383(13) 0.0326(4) Uani 1 1 d .
C26 C 0.15454(15) 0.01971(13) 0.73912(13) 0.0310(3) Uani 1 1 d .
C27 C 0.23811(16) 0.08425(13) 0.73932(14) 0.0364(4) Uani 1 1 d .
C28 C 0.21803(15) -0.06546(13) 0.69954(13) 0.0321(4) Uani 1 1 d .
C29 C 0.2136(2) 0.18712(16) 0.77674(19) 0.0520(5) Uani 1 1 d .
H29A H 0.2858 0.2125 0.7675 0.078 Uiso 1 1 calc R
H29B H 0.1786 0.1799 0.8485 0.078 Uiso 1 1 calc R
H29C H 0.1606 0.2349 0.7381 0.078 Uiso 1 1 calc R
C30 C 0.34397(17) 0.03428(15) 0.69669(16) 0.0403(4) Uani 1 1 d .
C31 C 0.46395(19) 0.05912(19) 0.6764(2) 0.0588(6) Uani 1 1 d .
H31A H 0.5092 0.0287 0.6165 0.071 Uiso 1 1 calc R
H31B H 0.4583 0.1334 0.6599 0.071 Uiso 1 1 calc R
C32 C 0.3294(3) -0.2431(3) 0.5240(2) 0.0829(9) Uani 1 1 d .
H32A H 0.3347 -0.2558 0.4547 0.124 Uiso 1 1 calc R
H32B H 0.3432 -0.3076 0.5681 0.124 Uiso 1 1 calc R
H32C H 0.3873 -0.2028 0.5255 0.124 Uiso 1 1 calc R
C33 C 0.18305(17) -0.24527(14) 0.77153(14) 0.0378(4) Uani 1 1 d .
H33A H 0.1630 -0.3021 0.7455 0.045 Uiso 1 1 calc R
C34 C 0.2992(2) -0.2841(2) 0.8069(2) 0.0641(7) Uani 1 1 d .
H34A H 0.3220 -0.2294 0.8328 0.077 Uiso 1 1 calc R
H34B H 0.3593 -0.3044 0.7490 0.077 Uiso 1 1 calc R
C35 C 0.0865(2) -0.21577(18) 0.86020(18) 0.0594(6) Uani 1 1 d .
H35A H 0.0121 -0.1945 0.8361 0.071 Uiso 1 1 calc R
H35B H 0.1023 -0.1579 0.8862 0.071 Uiso 1 1 calc R
C36 C 0.2901(2) -0.3765(2) 0.8919(2) 0.0734(8) Uani 1 1 d .
H36A H 0.2738 -0.4333 0.8642 0.088 Uiso 1 1 calc R
H36B H 0.3644 -0.3990 0.9158 0.088 Uiso 1 1 calc R
C37 C 0.0776(3) -0.3067(2) 0.9472(2) 0.0845(10) Uani 1 1 d .
H37A H 0.0195 -0.2843 1.0054 0.101 Uiso 1 1 calc R
H37B H 0.0515 -0.3610 0.9236 0.101 Uiso 1 1 calc R
C38 C 0.1934(3) -0.3485(2) 0.9815(2) 0.0844(9) Uani 1 1 d .
H38A H 0.1860 -0.4093 1.0323 0.101 Uiso 1 1 calc R
H38B H 0.2143 -0.2973 1.0139 0.101 Uiso 1 1 calc R
N1 N 0.28254(13) 0.31721(11) 0.32953(11) 0.0342(3) Uani 1 1 d .
N2 N -0.16537(17) 0.4953(2) 0.30031(17) 0.0666(6) Uani 1 1 d .
N3 N -0.1177(2) 0.53352(16) 0.21910(18) 0.0655(6) Uani 1 1 d .
N4 N -0.0783(4) 0.5636(4) 0.1394(2) 0.1522(18) Uani 1 1 d .
N5 N 0.18652(13) -0.15649(11) 0.68567(11) 0.0347(3) Uani 1 1 d .
N6 N 0.5282(2) 0.0227(3) 0.7629(3) 0.1136(12) Uani 1 1 d U
N7 N 0.4730(3) -0.0013(3) 0.8450(3) 0.1029(10) Uani 1 1 d U
N8 N 0.4293(4) -0.0325(5) 0.9235(3) 0.196(3) Uani 1 1 d U
O1 O 0.08225(10) 0.39451(9) 0.36163(10) 0.0342(3) Uani 1 1 d .
O2 O 0.27811(14) 0.29164(11) 0.51772(11) 0.0509(4) Uani 1 1 d .
O3 O 0.41490(15) 0.17102(13) 0.41088(14) 0.0670(5) Uani 1 1 d .
O4 O 0.33509(11) -0.05920(10) 0.67322(10) 0.0396(3) Uani 1 1 d .
O5 O 0.10744(17) -0.24156(13) 0.57242(13) 0.0666(5) Uani 1 1 d .
O6 O 0.17527(19) -0.07656(12) 0.50729(12) 0.0712(5) Uani 1 1 d .

loop_
_atom_site_aniso_label
_atom_site_aniso_U_11
_atom_site_aniso_U_22
_atom_site_aniso_U_33
_atom_site_aniso_U_23
_atom_site_aniso_U_13
_atom_site_aniso_U_12
S1 0.0422(3) 0.0300(2) 0.0440(3) -0.00355(18) -0.0090(2) 0.00210(18)
S2 0.0637(3) 0.0345(2) 0.0381(3) -0.00768(19) -0.0130(2) -0.0155(2)
C1 0.0432(12) 0.0625(15) 0.0857(18) -0.0111(13) -0.0023(12) -0.0276(11)
C2 0.0580(14) 0.0506(13) 0.0702(15) 0.0060(11) -0.0005(12) -0.0263(11)
C3 0.0383(11) 0.0592(14) 0.0825(17) -0.0075(12) -0.0207(11) -0.0130(10)
C4 0.0469(11) 0.0432(11) 0.0498(12) 0.0044(9) -0.0084(9) -0.0130(9)
C5 0.0416(10) 0.0423(11) 0.0575(12) 0.0015(9) -0.0180(9) -0.0134(8)
C6 0.0331(9) 0.0315(8) 0.0366(9) -0.0063(7) -0.0056(7) -0.0076(7)
C7 0.0310(8) 0.0290(8) 0.0319(8) -0.0025(6) -0.0086(6) -0.0053(6)
C8 0.0285(8) 0.0300(8) 0.0346(9) -0.0040(7) -0.0053(6) -0.0042(6)
C9 0.0335(9) 0.0294(8) 0.0332(8) -0.0043(7) -0.0106(7) -0.0028(7)
C10 0.0304(8) 0.0311(8) 0.0360(9) -0.0069(7) -0.0071(7) -0.0008(7)
C11 0.0467(11) 0.0306(9) 0.0640(13) -0.0090(9) -0.0168(10) -0.0004(8)
C12 0.0310(9) 0.0445(10) 0.0477(11) -0.0127(8) -0.0061(8) -0.0051(8)
C13 0.0849(18) 0.0415(12) 0.0617(14) 0.0058(10) -0.0148(13) -0.0259(12)
C14 0.0374(10) 0.0407(10) 0.0406(10) -0.0116(8) -0.0030(8) -0.0026(8)
C15 0.0604(14) 0.0731(16) 0.0440(12) -0.0125(11) 0.0032(10) -0.0279(12)
C16 0.0566(14) 0.0855(18) 0.0507(13) -0.0205(12) -0.0019(10) -0.0319(13)
C17 0.0806(19) 0.116(2) 0.0465(14) -0.0211(15) 0.0120(13) -0.0445(18)
C18 0.0714(17) 0.107(2) 0.0601(15) -0.0368(15) -0.0061(13) -0.0350(16)
C19 0.0836(19) 0.121(3) 0.0433(13) -0.0226(15) -0.0041(13) -0.0302(18)
C20 0.0355(10) 0.0615(14) 0.0638(14) -0.0116(11) -0.0068(10) -0.0033(9)
C21 0.0486(12) 0.0719(15) 0.0463(12) -0.0196(11) -0.0012(9) -0.0034(11)
C22 0.0409(11) 0.0574(13) 0.0554(12) -0.0092(10) -0.0210(9) -0.0091(9)
C23 0.0414(10) 0.0440(10) 0.0379(10) -0.0074(8) -0.0130(8) -0.0070(8)
C24 0.0445(11) 0.0537(12) 0.0399(10) -0.0131(9) -0.0136(8) -0.0066(9)
C25 0.0354(9) 0.0275(8) 0.0366(9) -0.0037(7) -0.0114(7) -0.0052(7)
C26 0.0358(9) 0.0294(8) 0.0310(8) -0.0025(6) -0.0124(7) -0.0081(7)
C27 0.0429(10) 0.0311(9) 0.0407(10) -0.0046(7) -0.0159(8) -0.0110(7)
C28 0.0345(9) 0.0307(8) 0.0335(9) -0.0037(7) -0.0081(7) -0.0100(7)
C29 0.0582(13) 0.0393(11) 0.0676(14) -0.0174(10) -0.0191(11) -0.0130(9)
C30 0.0386(10) 0.0375(10) 0.0490(11) -0.0065(8) -0.0105(8) -0.0134(8)
C31 0.0434(12) 0.0567(13) 0.0812(17) -0.0115(12) -0.0063(11) -0.0229(10)
C32 0.0806(19) 0.095(2) 0.0699(18) -0.0400(16) 0.0061(15) -0.0030(16)
C33 0.0453(10) 0.0296(9) 0.0412(10) -0.0002(7) -0.0122(8) -0.0120(7)
C34 0.0521(13) 0.0631(15) 0.0733(16) 0.0184(12) -0.0226(12) -0.0139(11)
C35 0.0636(14) 0.0494(13) 0.0529(13) 0.0090(10) 0.0014(11) -0.0079(11)
C36 0.0684(16) 0.0635(16) 0.086(2) 0.0254(14) -0.0367(15) -0.0143(13)
C37 0.092(2) 0.0675(17) 0.0671(17) 0.0237(14) 0.0130(15) -0.0090(15)
C38 0.131(3) 0.0636(17) 0.0572(16) 0.0212(13) -0.0291(17) -0.0261(18)
N1 0.0337(7) 0.0278(7) 0.0375(8) -0.0052(6) -0.0032(6) -0.0002(6)
N2 0.0456(11) 0.0990(17) 0.0632(13) -0.0102(12) -0.0204(9) -0.0206(11)
N3 0.0894(16) 0.0583(12) 0.0610(14) 0.0060(10) -0.0371(12) -0.0288(11)
N4 0.233(5) 0.198(4) 0.0618(18) 0.033(2) -0.046(2) -0.142(4)
N5 0.0447(8) 0.0276(7) 0.0354(8) -0.0048(6) -0.0097(6) -0.0115(6)
N6 0.0572(16) 0.178(3) 0.121(3) 0.005(2) -0.0403(16) -0.0528(19)
N7 0.0604(17) 0.163(3) 0.091(2) -0.029(2) -0.0367(16) -0.0002(18)
N8 0.120(3) 0.358(8) 0.088(3) 0.007(4) -0.040(2) -0.002(4)
O1 0.0293(6) 0.0295(6) 0.0433(7) -0.0066(5) -0.0036(5) -0.0059(5)
O2 0.0675(10) 0.0412(8) 0.0428(8) -0.0056(6) -0.0120(7) -0.0051(7)
O3 0.0556(10) 0.0600(10) 0.0697(11) -0.0056(8) -0.0134(8) 0.0247(8)
O4 0.0347(7) 0.0350(7) 0.0503(8) -0.0099(6) -0.0043(6) -0.0092(5)
O5 0.0911(13) 0.0647(10) 0.0632(10) -0.0125(8) -0.0277(9) -0.0396(10)
O6 0.1345(17) 0.0430(9) 0.0433(9) 0.0009(7) -0.0305(10) -0.0230(10)

loop_
_atom_type_symbol
_atom_type_description
_atom_type_scat_dispersion_real
_atom_type_scat_dispersion_imag
_atom_type_scat_source
C C 0.0033 0.0016 'International Tables Vol C Tables 4.2.6.8 and 6.1.1.4'
H H 0.0000 0.0000 'International Tables Vol C Tables 4.2.6.8 and 6.1.1.4'
N N 0.0061 0.0033 'International Tables Vol C Tables 4.2.6.8 and 6.1.1.4'
O O 0.0106 0.0060 'International Tables Vol C Tables 4.2.6.8 and 6.1.1.4'
S S 0.1246 0.1234 'International Tables Vol C Tables 4.2.6.8 and 6.1.1.4'

loop_
_geom_angle_atom_site_label_1
_geom_angle_atom_site_label_2
_geom_angle_atom_site_label_3
_geom_angle
O3 S1 O2 118.83(10)
O3 S1 N1 107.24(9)
O2 S1 N1 106.58(8)
O3 S1 C13 108.55(12)
O2 S1 C13 107.71(11)
N1 S1 C13 107.43(10)
O5 S2 O6 119.69(12)
O5 S2 N5 107.56(9)
O6 S2 N5 106.48(9)
O5 S2 C32 107.45(14)
O6 S2 C32 108.28(15)
N5 S2 C32 106.73(12)
C2 C1 C3 119.9(2)
C2 C1 H1A 120.0
C3 C1 H1A 120.0
C1 C2 C4 120.2(2)
C1 C2 H2A 119.9
C4 C2 H2A 119.9
C1 C3 C5 120.3(2)
C1 C3 H3A 119.9
C5 C3 H3A 119.9
C2 C4 C6 120.6(2)
C2 C4 H4A 119.7
C6 C4 H4A 119.7
C3 C5 C6 120.48(19)
C3 C5 H5A 119.8
C6 C5 H5A 119.8
C5 C6 C4 118.46(17)
C5 C6 C7 120.69(16)
C4 C6 C7 120.84(16)
C8 C7 C9 105.81(14)
C8 C7 C6 126.92(15)
C9 C7 C6 127.25(15)
C7 C8 O1 111.03(14)
C7 C8 N1 132.17(15)
O1 C8 N1 116.75(14)
C10 C9 C7 106.19(14)
C10 C9 C11 126.44(16)
C7 C9 C11 127.31(16)
C9 C10 O1 110.83(14)
C9 C10 C12 133.41(16)
O1 C10 C12 115.76(15)
C9 C11 H11A 109.5
C9 C11 H11B 109.5
H11A C11 H11B 109.5
C9 C11 H11C 109.5
H11A C11 H11C 109.5
H11B C11 H11C 109.5
C10 C12 N2 114.87(17)
C10 C12 H12A 108.6
N2 C12 H12A 108.6
C10 C12 H12B 108.6
N2 C12 H12B 108.6
H12A C12 H12B 107.5
S1 C13 H13A 109.5
S1 C13 H13B 109.5
H13A C13 H13B 109.5
S1 C13 H13C 109.5
H13A C13 H13C 109.5
H13B C13 H13C 109.5
N1 C14 C16 113.77(16)
N1 C14 C15 109.66(16)
C16 C14 C15 110.33(19)
N1 C14 H14A 107.6
C16 C14 H14A 107.6
C15 C14 H14A 107.6
C14 C15 C17 111.3(2)
C14 C15 H15A 109.4
C17 C15 H15A 109.4
C14 C15 H15B 109.4
C17 C15 H15B 109.4
H15A C15 H15B 108.0
C14 C16 C18 110.58(19)
C14 C16 H16A 109.5
C18 C16 H16A 109.5
C14 C16 H16B 109.5
C18 C16 H16B 109.5
H16A C16 H16B 108.1
C19 C17 C15 111.4(2)
C19 C17 H17A 109.3
C15 C17 H17A 109.3
C19 C17 H17B 109.3
C15 C17 H17B 109.3
H17A C17 H17B 108.0
C19 C18 C16 110.9(2)
C19 C18 H18A 109.5
C16 C18 H18A 109.5
C19 C18 H18B 109.5
C16 C18 H18B 109.5
H18A C18 H18B 108.1
C17 C19 C18 111.8(2)
C17 C19 H19A 109.3
C18 C19 H19A 109.3
C17 C19 H19B 109.3
C18 C19 H19B 109.3
H19A C19 H19B 107.9
C22 C20 C21 119.6(2)
C22 C20 H20A 120.2
C21 C20 H20A 120.2
C20 C21 C24 120.2(2)
C20 C21 H21A 119.9
C24 C21 H21A 119.9
C20 C22 C23 120.60(19)
C20 C22 H22A 119.7
C23 C22 H22A 119.7
C22 C23 C25 120.41(18)
C22 C23 H23A 119.8
C25 C23 H23A 119.8
C21 C24 C25 120.79(18)
C21 C24 H24A 119.6
C25 C24 H24A 119.6
C24 C25 C23 118.45(17)
C24 C25 C26 120.84(16)
C23 C25 C26 120.69(16)
C28 C26 C27 105.89(15)
C28 C26 C25 126.42(15)
C27 C26 C25 127.70(16)
C30 C27 C26 106.08(15)
C30 C27 C29 126.44(17)
C26 C27 C29 127.48(17)
C26 C28 O4 111.12(14)
C26 C28 N5 132.09(16)
O4 C28 N5 116.72(15)
C27 C29 H29A 109.5
C27 C29 H29B 109.5
H29A C29 H29B 109.5
C27 C29 H29C 109.5
H29A C29 H29C 109.5
H29B C29 H29C 109.5
C27 C30 O4 111.10(15)
C27 C30 C31 132.51(18)
O4 C30 C31 116.31(18)
N6 C31 C30 114.5(2)
N6 C31 H31A 108.6
C30 C31 H31A 108.6
N6 C31 H31B 108.6
C30 C31 H31B 108.6
H31A C31 H31B 107.6
S2 C32 H32A 109.5
S2 C32 H32B 109.5
H32A C32 H32B 109.5
S2 C32 H32C 109.5
H32A C32 H32C 109.5
H32B C32 H32C 109.5
N5 C33 C34 113.31(16)
N5 C33 C35 109.76(15)
C34 C33 C35 111.2(2)
N5 C33 H33A 107.4
C34 C33 H33A 107.4
C35 C33 H33A 107.4
C33 C34 C36 110.34(19)
C33 C34 H34A 109.6
C36 C34 H34A 109.6
C33 C34 H34B 109.6
C36 C34 H34B 109.6
H34A C34 H34B 108.1
C33 C35 C37 110.8(2)
C33 C35 H35A 109.5
C37 C35 H35A 109.5
C33 C35 H35B 109.5
C37 C35 H35B 109.5
H35A C35 H35B 108.1
C38 C36 C34 110.8(2)
C38 C36 H36A 109.5
C34 C36 H36A 109.5
C38 C36 H36B 109.5
C34 C36 H36B 109.5
H36A C36 H36B 108.1
C38 C37 C35 111.7(2)
C38 C37 H37A 109.3
C35 C37 H37A 109.3
C38 C37 H37B 109.3
C35 C37 H37B 109.3
H37A C37 H37B 107.9
C37 C38 C36 111.6(2)
C37 C38 H38A 109.3
C36 C38 H38A 109.3
C37 C38 H38B 109.3
C36 C38 H38B 109.3
H38A C38 H38B 108.0
C8 N1 C14 118.93(14)
C8 N1 S1 117.19(12)
C14 N1 S1 119.97(12)
N3 N2 C12 115.92(19)
N4 N3 N2 173.3(3)
C28 N5 C33 120.11(14)
C28 N5 S2 118.10(12)
C33 N5 S2 119.74(11)
N7 N6 C31 117.5(2)
N8 N7 N6 173.0(5)
C8 O1 C10 106.11(13)
C28 O4 C30 105.76(14)

loop_
_geom_bond_atom_site_label_1
_geom_bond_atom_site_label_2
_geom_bond_distance
S1 O3 1.4234(15)
S1 O2 1.4287(15)
S1 N1 1.6534(15)
S1 C13 1.753(2)
S2 O5 1.4206(16)
S2 O6 1.4206(16)
S2 N5 1.6429(15)
S2 C32 1.751(3)
C1 C2 1.375(4)
C1 C3 1.376(3)
C1 H1A 0.9300
C2 C4 1.384(3)
C2 H2A 0.9300
C3 C5 1.388(3)
C3 H3A 0.9300
C4 C6 1.392(3)
C4 H4A 0.9300
C5 C6 1.391(3)
C5 H5A 0.9300
C6 C7 1.479(2)
C7 C8 1.358(2)
C7 C9 1.447(2)
C8 O1 1.372(2)
C8 N1 1.401(2)
C9 C10 1.355(2)
C9 C11 1.499(2)
C10 O1 1.375(2)
C10 C12 1.479(2)
C11 H11A 0.9600
C11 H11B 0.9600
C11 H11C 0.9600
C12 N2 1.484(3)
C12 H12A 0.9700
C12 H12B 0.9700
C13 H13A 0.9600
C13 H13B 0.9600
C13 H13C 0.9600
C14 N1 1.494(2)
C14 C16 1.518(3)
C14 C15 1.519(3)
C14 H14A 0.9800
C15 C17 1.530(3)
C15 H15A 0.9700
C15 H15B 0.9700
C16 C18 1.528(3)
C16 H16A 0.9700
C16 H16B 0.9700
C17 C19 1.506(4)
C17 H17A 0.9700
C17 H17B 0.9700
C18 C19 1.513(4)
C18 H18A 0.9700
C18 H18B 0.9700
C19 H19A 0.9700
C19 H19B 0.9700
C20 C22 1.379(3)
C20 C21 1.380(3)
C20 H20A 0.9300
C21 C24 1.387(3)
C21 H21A 0.9300
C22 C23 1.383(3)
C22 H22A 0.9300
C23 C25 1.395(2)
C23 H23A 0.9300
C24 C25 1.389(3)
C24 H24A 0.9300
C25 C26 1.480(2)
C26 C28 1.354(2)
C26 C27 1.442(2)
C27 C30 1.351(3)
C27 C29 1.499(3)
C28 O4 1.371(2)
C28 N5 1.398(2)
C29 H29A 0.9600
C29 H29B 0.9600
C29 H29C 0.9600
C30 O4 1.372(2)
C30 C31 1.483(3)
C31 N6 1.474(4)
C31 H31A 0.9700
C31 H31B 0.9700
C32 H32A 0.9600
C32 H32B 0.9600
C32 H32C 0.9600
C33 N5 1.501(2)
C33 C34 1.508(3)
C33 C35 1.509(3)
C33 H33A 0.9800
C34 C36 1.530(3)
C34 H34A 0.9700
C34 H34B 0.9700
C35 C37 1.533(3)
C35 H35A 0.9700
C35 H35B 0.9700
C36 C38 1.513(4)
C36 H36A 0.9700
C36 H36B 0.9700
C37 C38 1.501(5)
C37 H37A 0.9700
C37 H37B 0.9700
C38 H38A 0.9700
C38 H38B 0.9700
N2 N3 1.195(3)
N3 N4 1.111(4)
N6 N7 1.184(4)
N7 N8 1.118(5)

loop_
_geom_torsion_atom_site_label_1
_geom_torsion_atom_site_label_2
_geom_torsion_atom_site_label_3
_geom_torsion_atom_site_label_4
_geom_torsion
C3 C1 C2 C4 -0.1(4)
C2 C1 C3 C5 -0.4(4)
C1 C2 C4 C6 0.1(4)
C1 C3 C5 C6 1.0(4)
C3 C5 C6 C4 -1.0(3)
C3 C5 C6 C7 178.75(19)
C2 C4 C6 C5 0.4(3)
C2 C4 C6 C7 -179.3(2)
C5 C6 C7 C8 -43.4(3)
C4 C6 C7 C8 136.4(2)
C5 C6 C7 C9 134.7(2)
C4 C6 C7 C9 -45.6(3)
C9 C7 C8 O1 -0.38(19)
C6 C7 C8 O1 178.02(15)
C9 C7 C8 N1 176.96(18)
C6 C7 C8 N1 -4.6(3)
C8 C7 C9 C10 1.03(19)
C6 C7 C9 C10 -177.36(16)
C8 C7 C9 C11 178.56(18)
C6 C7 C9 C11 0.2(3)
C7 C9 C10 O1 -1.34(19)
C11 C9 C10 O1 -178.89(17)
C7 C9 C10 C12 178.78(19)
C11 C9 C10 C12 1.2(3)
C9 C10 C12 N2 100.1(3)
O1 C10 C12 N2 -79.8(2)
N1 C14 C15 C17 177.7(2)
C16 C14 C15 C17 -56.3(3)
N1 C14 C16 C18 -178.8(2)
C15 C14 C16 C18 57.5(3)
C14 C15 C17 C19 54.6(3)
C14 C16 C18 C19 -57.1(3)
C15 C17 C19 C18 -54.2(4)
C16 C18 C19 C17 55.6(4)
C22 C20 C21 C24 -0.4(4)
C21 C20 C22 C23 1.2(4)
C20 C22 C23 C25 -0.4(3)
C20 C21 C24 C25 -1.2(4)
C21 C24 C25 C23 1.9(3)
C21 C24 C25 C26 -176.32(19)
C22 C23 C25 C24 -1.1(3)
C22 C23 C25 C26 177.11(17)
C24 C25 C26 C28 126.0(2)
C23 C25 C26 C28 -52.2(3)
C24 C25 C26 C27 -54.6(3)
C23 C25 C26 C27 127.2(2)
C28 C26 C27 C30 2.0(2)
C25 C26 C27 C30 -177.46(17)
C28 C26 C27 C29 -179.19(19)
C25 C26 C27 C29 1.3(3)
C27 C26 C28 O4 -0.90(19)
C25 C26 C28 O4 178.63(15)
C27 C26 C28 N5 176.05(18)
C25 C26 C28 N5 -4.4(3)
C26 C27 C30 O4 -2.5(2)
C29 C27 C30 O4 178.71(18)
C26 C27 C30 C31 -179.0(2)
C29 C27 C30 C31 2.2(4)
C27 C30 C31 N6 87.9(3)
O4 C30 C31 N6 -88.5(3)
N5 C33 C34 C36 -178.2(2)
C35 C33 C34 C36 57.6(3)
N5 C33 C35 C37 177.6(2)
C34 C33 C35 C37 -56.2(3)
C33 C34 C36 C38 -56.8(3)
C33 C35 C37 C38 54.3(3)
C35 C37 C38 C36 -54.2(4)
C34 C36 C38 C37 55.4(3)
C7 C8 N1 C14 -92.9(2)
O1 C8 N1 C14 84.34(19)
C7 C8 N1 S1 109.4(2)
O1 C8 N1 S1 -73.40(18)
C16 C14 N1 C8 -59.9(2)
C15 C14 N1 C8 64.2(2)
C16 C14 N1 S1 97.23(19)
C15 C14 N1 S1 -138.67(16)
O3 S1 N1 C8 -159.75(14)
O2 S1 N1 C8 -31.49(15)
C13 S1 N1 C8 83.73(16)
O3 S1 N1 C14 42.75(16)
O2 S1 N1 C14 171.01(13)
C13 S1 N1 C14 -73.77(16)
C10 C12 N2 N3 -31.9(3)
C12 N2 N3 N4 159(3)
C26 C28 N5 C33 -86.5(2)
O4 C28 N5 C33 90.34(19)
C26 C28 N5 S2 109.9(2)
O4 C28 N5 S2 -73.32(18)
C34 C33 N5 C28 -58.8(2)
C35 C33 N5 C28 66.2(2)
C34 C33 N5 S2 104.64(19)
C35 C33 N5 S2 -130.42(17)
O5 S2 N5 C28 -153.77(15)
O6 S2 N5 C28 -24.32(17)
C32 S2 N5 C28 91.18(18)
O5 S2 N5 C33 42.50(17)
O6 S2 N5 C33 171.95(15)
C32 S2 N5 C33 -72.55(18)
C30 C31 N6 N7 -16.0(5)
C31 N6 N7 N8 135(4)
C7 C8 O1 C10 -0.42(19)
N1 C8 O1 C10 -178.21(14)
C9 C10 O1 C8 1.12(19)
C12 C10 O1 C8 -178.98(15)
C26 C28 O4 C30 -0.6(2)
N5 C28 O4 C30 -178.06(15)
C27 C30 O4 C28 2.0(2)
C31 C30 O4 C28 179.13(18)
